data_1525659
loop_
_publ_author_name
'Bellingeri, E.'
'Fluekiger, R.'
'Grasso, G.'
'Gladyshevskii, R.E.'
'Dhalle, M.'

_publ_section_title
;
 New Bi-based high-Tc superconducting phases obtained by low-temperature
 fluorination
;
_journal_name_full 'Physica C (Amsterdam)'
_journal_page_first 267
_journal_page_last 278
_journal_volume 329
_journal_year 2000
_chemical_formula_sum 'Bi2 Ca1.7 Cu3 O10 Pb0.3 Sr2'
_chemical_name_systematic '(Bi1.7 Pb0.3) Sr2 (Ca1.7 Bi0.3) Cu3 O10'
_space_group_IT_number 37
_symmetry_space_group_name_Hall 'A -2a 2'
_symmetry_space_group_name_H-M 'A 2 a a'
_cell_angle_alpha 90
_cell_angle_beta 90
_cell_angle_gamma 90
_cell_formula_units_Z 4
_cell_length_a 5.402
_cell_length_b 5.419
_cell_length_c 36.957
_cell_volume 1081.858
_citation_journal_id_ASTM PHYCE6
_cod_data_source_file Bellingeri_PHYCE6_2000_401.cif
_cod_data_source_block Bi2Ca1.7Cu3O10Pb0.3Sr2
_cod_original_cell_volume 1081.859
_cod_original_sg_symbol_Hall 'C 2 -2c (z,x,y)'
_cod_database_code 1525659

loop_
_symmetry_equiv_pos_as_xyz
x,y,z
x,-y,-z
x+1/2,-y,z
x+1/2,y,-z
x,y+1/2,z+1/2
x,-y+1/2,-z+1/2
x+1/2,-y+1/2,z+1/2
x+1/2,y+1/2,-z+1/2

loop_
_atom_site_label
_atom_site_type_symbol
_atom_site_fract_x
_atom_site_fract_y
_atom_site_fract_z
_atom_site_occupancy
_atom_site_U_iso_or_equiv
Sr1 Sr+2 0.5 0.25 0.1156 1 0.0
Cu2 Cu+2 0 0.25 0.25 1 0.0
Bi1 Bi+3 0.044 0.209 0.0428 0.85 0.0
O1 O-2 0.25 0 0.2598 1 0.0
O5 O-2 0.488 0.176 0.0422 1 0.0
O2 O-2 0.25 0 0.161 1 0.0
Pb1 Pb+2 0.044 0.209 0.0428 0.15 0.0
Bi2 Bi+3 0.5 0.25 0.2078 0.15 0.0
O3 O-2 0.25 0.5 0.162 1 0.0
Cu1 Cu+2 0 0.25 0.1604 1 0.0
Ca1 Ca+2 0.5 0.25 0.2078 0.85 0.0
O4 O-2 0 0.25 0.0949 1 0.0
